data_7160533
loop_
_publ_author_name
'Guo, Chen'
'Zhu, Mao-Mei'
'Ze Lang, Si-Ji'
'Wang, Ya-Wen'
'Xiao, Jian'
'Peng, Yu'

_publ_section_title
;
 Divergent synthetic studies towards bisabosqual A and fargenone B
 <i>via</i> an intramolecular S<sub>N</sub>2 reaction.
;
_journal_issue 22
_journal_name_full 'Organic &amp; biomolecular chemistry'
_journal_page_first 5298
_journal_page_last 5300
_journal_paper_doi 10.1039/d5ob00655d
_journal_volume 23
_journal_year 2025
_chemical_formula_moiety 'C15 H19 Br O3'
_chemical_formula_sum 'C15 H19 Br O3'
_chemical_formula_weight 327.21
_space_group_crystal_system orthorhombic
_space_group_IT_number 33
_space_group_name_Hall 'P 2c -2n'
_space_group_name_H-M_alt 'P n a 21'
_atom_sites_solution_hydrogens geom
_atom_sites_solution_primary dual
_audit_creation_date 2022-05-23
_audit_creation_method
;
Olex2 1.2
(compiled 2018.05.29 svn.r3508 for OlexSys, GUI svn.r5506)
;
_audit_update_record
;
2025-03-13 deposited with the CCDC.	2025-05-07 downloaded from the CCDC.
;
_cell_angle_alpha 90
_cell_angle_beta 90
_cell_angle_gamma 90
_cell_formula_units_Z 8
_cell_length_a 21.8523(12)
_cell_length_b 5.1108(4)
_cell_length_c 25.9585(19)
_cell_measurement_reflns_used 2528
_cell_measurement_temperature 293(2)
_cell_measurement_theta_max 25.7340
_cell_measurement_theta_min 4.0600
_cell_volume 2899.1(3)
_computing_cell_refinement 'CrysAlisPro 1.171.38.43 (Rigaku OD, 2015)'
_computing_data_collection 'CrysAlisPro 1.171.38.43 (Rigaku OD, 2015)'
_computing_data_reduction 'CrysAlisPro 1.171.38.43 (Rigaku OD, 2015)'
_computing_molecular_graphics 'Olex2 (Dolomanov et al., 2009)'
_computing_publication_material 'Olex2 (Dolomanov et al., 2009)'
_computing_structure_refinement 'ShelXL (Sheldrick, 2015)'
_computing_structure_solution 'ShelXT (Sheldrick, 2015)'
_diffrn_ambient_temperature 293.15
_diffrn_detector 'CCD plate'
_diffrn_detector_area_resol_mean 16.0874
_diffrn_detector_type Eos
_diffrn_measured_fraction_theta_full 0.998
_diffrn_measured_fraction_theta_max 0.998
_diffrn_measurement_details
;
List of Runs (angles in degrees, time in seconds):

  # Type    Start    End  Width  t~exp~   \w     \q     \k     \f   Frames
#--------------------------------------------------------------------------
  1  \w    -65.00 -39.00   0.40   12.50    --  -15.63 139.00  25.00   65
  2  \w     44.00  73.20   0.40   12.50    --   17.66-139.00 -34.00   73
  3  \w    -78.00 -36.00   0.40   12.50    --  -15.63 -57.00-120.00  105
  4  \w    -19.00   8.20   0.40   12.50    --  -15.63 -77.00  60.00   68
  5  \w    -82.00 -38.00   0.40   12.50    --  -15.63 -77.00  60.00  110
  6  \w     35.00  60.20   0.40   12.50    --   17.66 178.00 120.00   63
  7  \w      2.00  75.20   0.40   12.50    --   17.66  57.00  60.00  183
;
_diffrn_measurement_device 'four-circle diffractometer'
_diffrn_measurement_device_type 'Xcalibur, Eos'
_diffrn_measurement_method '\w scans'
_diffrn_orient_matrix_type 'CrysAlisPro convention (1999,Acta A55,543-557)'
_diffrn_orient_matrix_UB_11 -0.0024191000
_diffrn_orient_matrix_UB_12 -0.0043941000
_diffrn_orient_matrix_UB_13 -0.0272004000
_diffrn_orient_matrix_UB_21 -0.0323756000
_diffrn_orient_matrix_UB_22 -0.0006070000
_diffrn_orient_matrix_UB_23 0.0020215000
_diffrn_orient_matrix_UB_31 -0.0002330000
_diffrn_orient_matrix_UB_32 0.1388535000
_diffrn_orient_matrix_UB_33 -0.0008380000
_diffrn_radiation_monochromator graphite
_diffrn_radiation_probe x-ray
_diffrn_radiation_type MoK\a
_diffrn_radiation_wavelength 0.71073
_diffrn_reflns_av_R_equivalents 0.0394
_diffrn_reflns_av_unetI/netI 0.0565
_diffrn_reflns_Laue_measured_fraction_full 0.998
_diffrn_reflns_Laue_measured_fraction_max 0.998
_diffrn_reflns_limit_h_max 27
_diffrn_reflns_limit_h_min -27
_diffrn_reflns_limit_k_max 6
_diffrn_reflns_limit_k_min -6
_diffrn_reflns_limit_l_max 32
_diffrn_reflns_limit_l_min -32
_diffrn_reflns_number 14892
_diffrn_reflns_point_group_measured_fraction_full 0.938
_diffrn_reflns_point_group_measured_fraction_max 0.930
_diffrn_reflns_theta_full 25.242
_diffrn_reflns_theta_max 26.371
_diffrn_reflns_theta_min 3.139
_diffrn_source 'fine-focus sealed X-ray tube'
_diffrn_source_type 'Enhance (Mo) X-ray Source'
_exptl_absorpt_coefficient_mu 2.837
_exptl_absorpt_correction_T_max 1.00000
_exptl_absorpt_correction_T_min 0.48152
_exptl_absorpt_correction_type multi-scan
_exptl_absorpt_process_details
;
CrysAlisPro 1.171.38.43 (Rigaku Oxford Diffraction, 2015)
Empirical absorption correction using spherical harmonics,
 implemented in SCALE3 ABSPACK scaling algorithm.
;
_exptl_crystal_density_diffrn 1.499
_exptl_crystal_description block
_exptl_crystal_F_000 1344
_exptl_crystal_size_max 0.35
_exptl_crystal_size_mid 0.3
_exptl_crystal_size_min 0.25
_refine_diff_density_max 0.362
_refine_diff_density_min -0.341
_refine_diff_density_rms 0.061
_refine_ls_abs_structure_details
;
 Flack x determined using 1339 quotients [(I+)-(I-)]/[(I+)+(I-)]
 (Parsons, Flack and Wagner, Acta Cryst. B69 (2013) 249-259).
;
_refine_ls_abs_structure_Flack 0.003(6)
_refine_ls_extinction_method none
_refine_ls_goodness_of_fit_ref 1.099
_refine_ls_hydrogen_treatment constr
_refine_ls_matrix_type full
_refine_ls_number_parameters 351
_refine_ls_number_reflns 5527
_refine_ls_number_restraints 2
_refine_ls_restrained_S_all 1.098
_refine_ls_R_factor_all 0.0830
_refine_ls_R_factor_gt 0.0521
_refine_ls_shift/su_max 0.000
_refine_ls_shift/su_mean 0.000
_refine_ls_structure_factor_coef Fsqd
_refine_ls_weighting_details 'w=1/[\s^2^(Fo^2^)+(0.0211P)^2^+1.4692P] where P=(Fo^2^+2Fc^2^)/3'
_refine_ls_weighting_scheme calc
_refine_ls_wR_factor_gt 0.0806
_refine_ls_wR_factor_ref 0.0909
_reflns_Friedel_coverage 0.820
_reflns_Friedel_fraction_full 0.874
_reflns_Friedel_fraction_max 0.857
_reflns_number_gt 3989
_reflns_number_total 5527
_reflns_threshold_expression 'I > 2\s(I)'
_cod_data_source_file d5ob00655d2.cif
_cod_data_source_block 220521_s1_lgg
_cod_depositor_comments 'Adding full bibliography for 7160532--7160534.cif.'
_cod_database_code 7160533
_shelx_shelxl_version_number 2018/3
_chemical_oxdiff_formula C190
_shelx_space_group_comment
;
The symmetry employed for this shelxl refinement is uniquely defined
by the following loop, which should always be used as a source of
symmetry information in preference to the above space-group names.
They are only intended as comments.
;
_shelx_estimated_absorpt_t_max 0.537
_shelx_estimated_absorpt_t_min 0.437
_reflns_odcompleteness_completeness 99.63
_reflns_odcompleteness_iscentric 1
_reflns_odcompleteness_theta 26.32
_olex2_refinement_description
;
1. Fixed Uiso
 At 1.2 times of:
  All C(H) groups, All C(H,H) groups
 At 1.5 times of:
  All C(H,H,H) groups, All O(H) groups
2. Restrained distances
 H14A-H13A
 2.345 with sigma of 0.02
3.a Ternary CH refined with riding coordinates:
 C19(HA), C23(HH), C24(HI), C4(H4), C8(H8), C9(H9)
3.b Secondary CH2 refined with riding coordinates:
 C20(HB,HC), C21(HD,HE), C22(HF,HG), C5(H5A,H5B), C6(H6A,H6B), C7(H7A,H7B)
3.c Idealised Me refined as rotating group:
 C28(HJ,HK,HL), C29(HM,HN,HO), C30(HP,HQ,HR), C13(H13A,H13B,H13C), C14(H14A,
 H14B,H14C), C15(H15A,H15B,H15C)
3.d Idealised tetrahedral OH refined as rotating group:
 O6(H), O3(H3)
;
_olex2_date_sample_data_collection 2022-05-21
_olex2_submission_special_instructions 'No special instructions were received'
_oxdiff_exptl_absorpt_empirical_details
;
Empirical correction (ABSPACK) includes:
- Absorption correction using spherical harmonics
- Frame scaling
;
_oxdiff_exptl_absorpt_empirical_full_max 1.584
_oxdiff_exptl_absorpt_empirical_full_min 0.691

loop_
_space_group_symop_operation_xyz
'x, y, z'
'-x, -y, z+1/2'
'x+1/2, -y+1/2, z'
'-x+1/2, y+1/2, z+1/2'

loop_
_atom_site_label
_atom_site_type_symbol
_atom_site_fract_x
_atom_site_fract_y
_atom_site_fract_z
_atom_site_U_iso_or_equiv
_atom_site_adp_type
_atom_site_occupancy
_atom_site_site_symmetry_order
_atom_site_calc_flag
_atom_site_refinement_flags_posn
_atom_site_refinement_flags_adp
_atom_site_refinement_flags_occupancy
_atom_site_disorder_assembly
_atom_site_disorder_group
Br2 Br 0.97135(4) 0.09838(18) 0.68431(3) 0.0664(3) Uani 1 1 d . . . . .
O4 O 0.7391(2) 0.0832(9) 0.56288(18) 0.0428(12) Uani 1 1 d . . . . .
O5 O 0.8546(3) 0.3530(12) 0.7077(2) 0.0713(19) Uani 1 1 d . . . . .
O6 O 0.6236(3) 0.2097(10) 0.5271(2) 0.0600(15) Uani 1 1 d . . . . .
H H 0.632699 0.333576 0.508566 0.090 Uiso 1 1 calc GR . . . .
C16 C 0.8989(3) 0.0852(14) 0.6436(3) 0.0413(17) Uani 1 1 d . . . . .
C17 C 0.8490(4) 0.2303(14) 0.6611(3) 0.0423(19) Uani 1 1 d . . . . .
C18 C 0.7960(3) 0.2246(13) 0.6318(3) 0.0384(17) Uani 1 1 d . . . . .
C19 C 0.7304(3) 0.3146(14) 0.6416(3) 0.0431(19) Uani 1 1 d . . . . .
HA H 0.728825 0.492511 0.655635 0.052 Uiso 1 1 calc R . . . .
C20 C 0.6981(3) 0.1168(16) 0.6769(3) 0.058(2) Uani 1 1 d . . . . .
HB H 0.713011 -0.057806 0.669266 0.069 Uiso 1 1 calc R . . . .
HC H 0.708174 0.155679 0.712501 0.069 Uiso 1 1 calc R . . . .
C21 C 0.6287(4) 0.124(2) 0.6701(3) 0.075(3) Uani 1 1 d . . . . .
HD H 0.609834 -0.005147 0.692517 0.089 Uiso 1 1 calc R . . . .
HE H 0.613232 0.294852 0.679583 0.089 Uiso 1 1 calc R . . . .
C22 C 0.6124(4) 0.0652(16) 0.6146(3) 0.064(2) Uani 1 1 d . . . . .
HF H 0.628414 -0.104891 0.605063 0.076 Uiso 1 1 calc R . . . .
HG H 0.568200 0.060249 0.610897 0.076 Uiso 1 1 calc R . . . .
C23 C 0.6385(3) 0.2713(15) 0.5795(3) 0.050(2) Uani 1 1 d . . . . .
HH H 0.618959 0.438387 0.588043 0.060 Uiso 1 1 calc R . . . .
C24 C 0.7075(3) 0.3039(13) 0.5863(3) 0.0399(17) Uani 1 1 d . . . . .
HI H 0.720197 0.464366 0.568645 0.048 Uiso 1 1 calc R . . . .
C25 C 0.7953(3) 0.0736(13) 0.5875(3) 0.0370(17) Uani 1 1 d . . . . .
C26 C 0.8431(3) -0.0737(14) 0.5694(3) 0.0401(18) Uani 1 1 d . . . . .
C27 C 0.8974(3) -0.0683(14) 0.5992(3) 0.0438(18) Uani 1 1 d . . . . .
C28 C 0.8363(3) -0.2410(16) 0.5220(3) 0.055(2) Uani 1 1 d . . . . .
HJ H 0.866079 -0.189066 0.496792 0.083 Uiso 1 1 calc GR . . . .
HK H 0.795953 -0.219230 0.508058 0.083 Uiso 1 1 calc GR . . . .
HL H 0.842590 -0.421244 0.530947 0.083 Uiso 1 1 calc GR . . . .
C29 C 0.9516(4) -0.2296(17) 0.5832(3) 0.065(2) Uani 1 1 d . . . . .
HM H 0.960654 -0.355486 0.609606 0.098 Uiso 1 1 calc GR . . . .
HN H 0.986389 -0.117420 0.578288 0.098 Uiso 1 1 calc GR . . . .
HO H 0.942538 -0.318875 0.551618 0.098 Uiso 1 1 calc GR . . . .
C30 C 0.8277(4) 0.5929(16) 0.7162(3) 0.069(3) Uani 1 1 d . . . . .
HP H 0.823222 0.683735 0.684062 0.103 Uiso 1 1 calc GR . . . .
HQ H 0.852854 0.694158 0.739023 0.103 Uiso 1 1 calc GR . . . .
HR H 0.788091 0.567837 0.731516 0.103 Uiso 1 1 calc GR . . . .
Br1 Br 0.33811(4) 0.5598(2) 0.30625(4) 0.0800(3) Uani 1 1 d . . . . .
O1 O 0.5598(2) 0.5615(9) 0.44105(19) 0.0430(12) Uani 1 1 d . . . . .
C1 C 0.4075(3) 0.5535(14) 0.3513(3) 0.0433(19) Uani 1 1 d . . . . .
O2 O 0.4523(2) 0.8409(10) 0.29153(19) 0.0585(15) Uani 1 1 d . . . . .
C2 C 0.4568(3) 0.7108(14) 0.3372(3) 0.0387(17) Uani 1 1 d . . . . .
O3 O 0.6689(3) 0.7097(10) 0.48638(19) 0.0582(15) Uani 1 1 d . . . . .
H3 H 0.658026 0.830636 0.504991 0.087 Uiso 1 1 calc GR . . . .
C3 C 0.5076(3) 0.7061(13) 0.3693(3) 0.0346(16) Uani 1 1 d . . . . .
C4 C 0.5729(3) 0.8106(13) 0.3654(3) 0.0360(16) Uani 1 1 d . . . . .
H4 H 0.573758 0.991272 0.352835 0.043 Uiso 1 1 calc R . . . .
C5 C 0.6118(3) 0.6290(15) 0.3318(3) 0.051(2) Uani 1 1 d . . . . .
H5A H 0.599119 0.449431 0.337413 0.061 Uiso 1 1 calc R . . . .
H5B H 0.604719 0.670568 0.295796 0.061 Uiso 1 1 calc R . . . .
C6 C 0.6795(3) 0.6538(17) 0.3433(3) 0.060(2) Uani 1 1 d . . . . .
H6A H 0.692913 0.831104 0.336227 0.072 Uiso 1 1 calc R . . . .
H6B H 0.702420 0.536209 0.321202 0.072 Uiso 1 1 calc R . . . .
C7 C 0.6922(3) 0.5877(16) 0.3993(3) 0.058(2) Uani 1 1 d . . . . .
H7A H 0.678617 0.410691 0.406523 0.070 Uiso 1 1 calc R . . . .
H7B H 0.735806 0.597080 0.405901 0.070 Uiso 1 1 calc R . . . .
C8 C 0.6588(3) 0.7780(15) 0.4339(3) 0.049(2) Uani 1 1 d . . . . .
H8 H 0.676327 0.952095 0.428258 0.059 Uiso 1 1 calc R . . . .
C9 C 0.5909(3) 0.7941(13) 0.4227(3) 0.0393(17) Uani 1 1 d . . . . .
H9 H 0.574048 0.946610 0.440625 0.047 Uiso 1 1 calc R . . . .
C10 C 0.5052(3) 0.5495(13) 0.4130(3) 0.0381(18) Uani 1 1 d . . . . .
C11 C 0.4570(3) 0.3914(13) 0.4270(3) 0.0380(19) Uani 1 1 d . . . . .
C12 C 0.4056(3) 0.3932(14) 0.3944(3) 0.0428(18) Uani 1 1 d . . . . .
C13 C 0.4601(3) 0.2250(16) 0.4750(3) 0.054(2) Uani 1 1 d . . . . .
H13A H 0.455234 0.044211 0.465856 0.080 Uiso 1 1 calc DGR . . . .
H13B H 0.428030 0.275644 0.498206 0.080 Uiso 1 1 calc GR . . . .
H13C H 0.499051 0.249504 0.491407 0.080 Uiso 1 1 calc GR . . . .
C14 C 0.3513(3) 0.2254(18) 0.4076(3) 0.066(2) Uani 1 1 d . . . . .
H14A H 0.365080 0.053484 0.416995 0.099 Uiso 1 1 calc DGR . . . .
H14B H 0.324691 0.213737 0.378322 0.099 Uiso 1 1 calc GR . . . .
H14C H 0.329598 0.301963 0.436013 0.099 Uiso 1 1 calc GR . . . .
C15 C 0.4864(4) 1.0712(15) 0.2836(3) 0.061(2) Uani 1 1 d . . . . .
H15A H 0.469389 1.166775 0.255141 0.091 Uiso 1 1 calc GR . . . .
H15B H 0.528126 1.026525 0.276112 0.091 Uiso 1 1 calc GR . . . .
H15C H 0.484886 1.177313 0.314070 0.091 Uiso 1 1 calc GR . . . .

loop_
_atom_site_aniso_label
_atom_site_aniso_U_11
_atom_site_aniso_U_22
_atom_site_aniso_U_33
_atom_site_aniso_U_23
_atom_site_aniso_U_13
_atom_site_aniso_U_12
Br2 0.0441(5) 0.0821(6) 0.0731(6) 0.0019(6) -0.0227(5) 0.0065(5)
O4 0.034(3) 0.055(3) 0.040(3) -0.010(2) -0.005(2) 0.003(2)
O5 0.091(5) 0.076(4) 0.048(3) -0.024(3) -0.031(3) 0.034(4)
O6 0.051(3) 0.065(4) 0.065(4) -0.005(3) -0.025(3) 0.003(3)
C16 0.026(4) 0.053(4) 0.045(4) 0.003(4) -0.010(3) 0.003(4)
C17 0.051(5) 0.042(4) 0.034(4) 0.000(4) -0.008(4) 0.006(4)
C18 0.034(4) 0.042(4) 0.039(4) -0.002(3) -0.002(3) 0.012(3)
C19 0.043(5) 0.042(4) 0.044(5) -0.008(4) -0.002(4) 0.011(4)
C20 0.048(5) 0.079(5) 0.045(5) 0.000(5) 0.013(4) 0.008(4)
C21 0.052(5) 0.113(8) 0.059(6) -0.012(5) 0.019(5) -0.009(5)
C22 0.040(4) 0.073(6) 0.078(7) -0.006(5) 0.008(5) -0.009(4)
C23 0.034(4) 0.051(5) 0.066(5) -0.016(4) -0.019(4) 0.014(4)
C24 0.040(4) 0.035(4) 0.045(4) -0.001(3) -0.008(4) 0.002(3)
C25 0.034(4) 0.045(4) 0.032(4) 0.000(3) 0.000(3) 0.002(3)
C26 0.031(4) 0.053(4) 0.036(4) -0.003(3) 0.010(3) 0.002(4)
C27 0.033(4) 0.055(5) 0.043(5) 0.006(4) 0.005(4) 0.008(4)
C28 0.045(5) 0.071(6) 0.049(5) -0.015(4) 0.009(4) 0.003(4)
C29 0.042(5) 0.080(6) 0.073(6) -0.009(5) 0.004(5) 0.016(5)
C30 0.092(7) 0.052(5) 0.061(6) -0.009(5) -0.013(5) 0.000(5)
Br1 0.0417(5) 0.1145(8) 0.0840(7) 0.0266(7) -0.0233(5) -0.0165(5)
O1 0.035(3) 0.053(3) 0.041(3) 0.010(2) -0.005(2) -0.003(3)
C1 0.026(4) 0.056(5) 0.048(5) 0.008(4) -0.007(3) -0.002(3)
O2 0.052(3) 0.069(4) 0.054(4) 0.024(3) -0.012(3) -0.021(3)
C2 0.032(4) 0.045(4) 0.039(4) 0.005(4) -0.004(3) -0.002(3)
O3 0.062(4) 0.058(3) 0.055(3) -0.003(3) -0.026(3) -0.002(3)
C3 0.030(4) 0.037(4) 0.036(4) 0.002(3) -0.001(3) -0.002(3)
C4 0.033(4) 0.034(4) 0.041(4) 0.006(3) 0.001(3) -0.005(3)
C5 0.044(5) 0.070(5) 0.040(4) 0.006(4) 0.001(4) -0.009(4)
C6 0.036(4) 0.077(6) 0.066(6) -0.001(5) 0.017(4) 0.000(4)
C7 0.037(4) 0.060(5) 0.077(6) 0.004(5) -0.004(4) 0.008(4)
C8 0.039(4) 0.046(4) 0.063(5) 0.003(4) -0.005(4) -0.003(4)
C9 0.036(4) 0.037(4) 0.046(5) -0.003(3) -0.003(3) 0.001(3)
C10 0.031(4) 0.044(4) 0.039(4) 0.000(4) 0.001(3) 0.003(3)
C11 0.033(4) 0.041(4) 0.040(5) 0.006(3) 0.008(3) -0.003(3)
C12 0.028(4) 0.051(5) 0.050(5) 0.000(4) 0.006(3) -0.002(4)
C13 0.047(5) 0.061(5) 0.053(5) 0.017(4) 0.007(4) -0.002(4)
C14 0.041(5) 0.081(6) 0.077(6) 0.013(5) 0.006(5) -0.019(5)
C15 0.070(6) 0.063(6) 0.051(5) 0.021(4) -0.008(4) -0.005(5)

loop_
_atom_type_symbol
_atom_type_description
_atom_type_scat_dispersion_real
_atom_type_scat_dispersion_imag
_atom_type_scat_source
C C 0.0033 0.0016 'International Tables Vol C Tables 4.2.6.8 and 6.1.1.4'
H H 0.0000 0.0000 'International Tables Vol C Tables 4.2.6.8 and 6.1.1.4'
Br Br -0.2901 2.4595 'International Tables Vol C Tables 4.2.6.8 and 6.1.1.4'
O O 0.0106 0.0060 'International Tables Vol C Tables 4.2.6.8 and 6.1.1.4'

loop_
_geom_angle_atom_site_label_1
_geom_angle_atom_site_label_2
_geom_angle_atom_site_label_3
_geom_angle
_geom_angle_site_symmetry_1
_geom_angle_site_symmetry_3
_geom_angle_publ_flag
C25 O4 C24 104.8(5) . . ?
C17 O5 C30 120.8(6) . . ?
C23 O6 H 109.5 . . ?
C17 C16 Br2 116.7(6) . . ?
C27 C16 Br2 119.9(5) . . ?
C27 C16 C17 123.4(7) . . ?
O5 C17 C16 117.5(7) . . ?
O5 C17 C18 124.8(7) . . ?
C18 C17 C16 117.6(7) . . ?
C17 C18 C19 133.4(7) . . ?
C17 C18 C25 118.5(6) . . ?
C25 C18 C19 107.1(6) . . ?
C18 C19 HA 111.9 . . ?
C18 C19 C20 109.3(6) . . ?
C20 C19 HA 111.9 . . ?
C24 C19 C18 98.2(5) . . ?
C24 C19 HA 111.9 . . ?
C24 C19 C20 112.9(7) . . ?
C19 C20 HB 109.3 . . ?
C19 C20 HC 109.3 . . ?
HB C20 HC 107.9 . . ?
C21 C20 C19 111.8(7) . . ?
C21 C20 HB 109.3 . . ?
C21 C20 HC 109.3 . . ?
C20 C21 HD 109.7 . . ?
C20 C21 HE 109.7 . . ?
HD C21 HE 108.2 . . ?
C22 C21 C20 109.9(7) . . ?
C22 C21 HD 109.7 . . ?
C22 C21 HE 109.7 . . ?
C21 C22 HF 109.6 . . ?
C21 C22 HG 109.6 . . ?
HF C22 HG 108.1 . . ?
C23 C22 C21 110.5(7) . . ?
C23 C22 HF 109.6 . . ?
C23 C22 HG 109.6 . . ?
O6 C23 C22 109.6(6) . . ?
O6 C23 HH 107.9 . . ?
O6 C23 C24 111.0(6) . . ?
C22 C23 HH 107.9 . . ?
C22 C23 C24 112.4(6) . . ?
C24 C23 HH 107.9 . . ?
O4 C24 C19 105.4(5) . . ?
O4 C24 C23 109.6(5) . . ?
O4 C24 HI 108.5 . . ?
C19 C24 C23 116.0(6) . . ?
C19 C24 HI 108.5 . . ?
C23 C24 HI 108.5 . . ?
O4 C25 C18 112.0(6) . . ?
C26 C25 O4 122.5(6) . . ?
C26 C25 C18 125.6(7) . . ?
C25 C26 C27 116.1(6) . . ?
C25 C26 C28 121.1(6) . . ?
C27 C26 C28 122.7(6) . . ?
C16 C27 C26 118.8(6) . . ?
C16 C27 C29 121.2(7) . . ?
C26 C27 C29 120.0(7) . . ?
C26 C28 HJ 109.5 . . ?
C26 C28 HK 109.5 . . ?
C26 C28 HL 109.5 . . ?
HJ C28 HK 109.5 . . ?
HJ C28 HL 109.5 . . ?
HK C28 HL 109.5 . . ?
C27 C29 HM 109.5 . . ?
C27 C29 HN 109.5 . . ?
C27 C29 HO 109.5 . . ?
HM C29 HN 109.5 . . ?
HM C29 HO 109.5 . . ?
HN C29 HO 109.5 . . ?
O5 C30 HP 109.5 . . ?
O5 C30 HQ 109.5 . . ?
O5 C30 HR 109.5 . . ?
HP C30 HQ 109.5 . . ?
HP C30 HR 109.5 . . ?
HQ C30 HR 109.5 . . ?
C10 O1 C9 105.4(5) . . ?
C2 C1 Br1 116.3(5) . . ?
C12 C1 Br1 118.6(5) . . ?
C12 C1 C2 125.0(7) . . ?
C2 O2 C15 119.8(6) . . ?
O2 C2 C1 116.9(6) . . ?
O2 C2 C3 126.0(6) . . ?
C3 C2 C1 116.9(6) . . ?
C8 O3 H3 109.5 . . ?
C2 C3 C4 134.7(6) . . ?
C2 C3 C10 118.0(6) . . ?
C10 C3 C4 106.8(6) . . ?
C3 C4 H4 111.7 . . ?
C3 C4 C5 110.1(6) . . ?
C3 C4 C9 99.1(5) . . ?
C5 C4 H4 111.7 . . ?
C5 C4 C9 112.1(6) . . ?
C9 C4 H4 111.7 . . ?
C4 C5 H5A 109.2 . . ?
C4 C5 H5B 109.2 . . ?
H5A C5 H5B 107.9 . . ?
C6 C5 C4 112.2(6) . . ?
C6 C5 H5A 109.2 . . ?
C6 C5 H5B 109.2 . . ?
C5 C6 H6A 109.6 . . ?
C5 C6 H6B 109.6 . . ?
C5 C6 C7 110.4(6) . . ?
H6A C6 H6B 108.1 . . ?
C7 C6 H6A 109.6 . . ?
C7 C6 H6B 109.6 . . ?
C6 C7 H7A 109.7 . . ?
C6 C7 H7B 109.7 . . ?
H7A C7 H7B 108.2 . . ?
C8 C7 C6 109.8(6) . . ?
C8 C7 H7A 109.7 . . ?
C8 C7 H7B 109.7 . . ?
O3 C8 C7 109.6(6) . . ?
O3 C8 H8 107.8 . . ?
O3 C8 C9 110.6(6) . . ?
C7 C8 H8 107.8 . . ?
C7 C8 C9 113.1(6) . . ?
C9 C8 H8 107.8 . . ?
O1 C9 C4 104.0(5) . . ?
O1 C9 C8 110.6(5) . . ?
O1 C9 H9 108.6 . . ?
C4 C9 H9 108.6 . . ?
C8 C9 C4 116.1(6) . . ?
C8 C9 H9 108.6 . . ?
C3 C10 O1 111.6(6) . . ?
C11 C10 O1 122.8(6) . . ?
C11 C10 C3 125.5(7) . . ?
C10 C11 C12 116.7(6) . . ?
C10 C11 C13 120.9(7) . . ?
C12 C11 C13 122.4(6) . . ?
C1 C12 C11 117.7(6) . . ?
C1 C12 C14 123.0(7) . . ?
C11 C12 C14 119.3(7) . . ?
C11 C13 H13A 109.5 . . ?
C11 C13 H13B 109.5 . . ?
C11 C13 H13C 109.5 . . ?
H13A C13 H13B 109.5 . . ?
H13A C13 H13C 109.5 . . ?
H13B C13 H13C 109.5 . . ?
C12 C14 H14A 109.5 . . ?
C12 C14 H14B 109.5 . . ?
C12 C14 H14C 109.5 . . ?
H14A C14 H14B 109.5 . . ?
H14A C14 H14C 109.5 . . ?
H14B C14 H14C 109.5 . . ?
O2 C15 H15A 109.5 . . ?
O2 C15 H15B 109.5 . . ?
O2 C15 H15C 109.5 . . ?
H15A C15 H15B 109.5 . . ?
H15A C15 H15C 109.5 . . ?
H15B C15 H15C 109.5 . . ?

loop_
_geom_bond_atom_site_label_1
_geom_bond_atom_site_label_2
_geom_bond_distance
_geom_bond_site_symmetry_2
_geom_bond_publ_flag
Br2 C16 1.905(7) . ?
O4 C24 1.456(8) . ?
O4 C25 1.385(8) . ?
O5 C17 1.367(8) . ?
O5 C30 1.378(9) . ?
O6 H 0.8200 . ?
O6 C23 1.432(9) . ?
C16 C17 1.395(10) . ?
C16 C27 1.395(10) . ?
C17 C18 1.385(10) . ?
C18 C19 1.528(9) . ?
C18 C25 1.386(9) . ?
C19 HA 0.9800 . ?
C19 C20 1.536(11) . ?
C19 C24 1.521(9) . ?
C20 HB 0.9700 . ?
C20 HC 0.9700 . ?
C20 C21 1.528(11) . ?
C21 HD 0.9700 . ?
C21 HE 0.9700 . ?
C21 C22 1.513(11) . ?
C22 HF 0.9700 . ?
C22 HG 0.9700 . ?
C22 C23 1.505(11) . ?
C23 HH 0.9800 . ?
C23 C24 1.527(10) . ?
C24 HI 0.9800 . ?
C25 C26 1.371(9) . ?
C26 C27 1.416(10) . ?
C26 C28 1.506(10) . ?
C27 C29 1.501(10) . ?
C28 HJ 0.9600 . ?
C28 HK 0.9600 . ?
C28 HL 0.9600 . ?
C29 HM 0.9600 . ?
C29 HN 0.9600 . ?
C29 HO 0.9600 . ?
C30 HP 0.9600 . ?
C30 HQ 0.9600 . ?
C30 HR 0.9600 . ?
Br1 C1 1.914(7) . ?
O1 C9 1.450(7) . ?
O1 C10 1.398(8) . ?
C1 C2 1.394(9) . ?
C1 C12 1.389(10) . ?
O2 C2 1.364(8) . ?
O2 C15 1.408(9) . ?
C2 C3 1.386(9) . ?
O3 H3 0.8200 . ?
O3 C8 1.423(9) . ?
C3 C4 1.527(9) . ?
C3 C10 1.391(9) . ?
C4 H4 0.9800 . ?
C4 C5 1.533(9) . ?
C4 C9 1.539(9) . ?
C5 H5A 0.9700 . ?
C5 H5B 0.9700 . ?
C5 C6 1.515(10) . ?
C6 H6A 0.9700 . ?
C6 H6B 0.9700 . ?
C6 C7 1.517(11) . ?
C7 H7A 0.9700 . ?
C7 H7B 0.9700 . ?
C7 C8 1.513(10) . ?
C8 H8 0.9800 . ?
C8 C9 1.514(9) . ?
C9 H9 0.9800 . ?
C10 C11 1.376(9) . ?
C11 C12 1.405(10) . ?
C11 C13 1.510(10) . ?
C12 C14 1.503(9) . ?
C13 H13A 0.9600 . ?
C13 H13B 0.9600 . ?
C13 H13C 0.9600 . ?
C14 H14A 0.9600 . ?
C14 H14B 0.9600 . ?
C14 H14C 0.9600 . ?
C15 H15A 0.9600 . ?
C15 H15B 0.9600 . ?
C15 H15C 0.9600 . ?

loop_
_geom_torsion_atom_site_label_1
_geom_torsion_atom_site_label_2
_geom_torsion_atom_site_label_3
_geom_torsion_atom_site_label_4
_geom_torsion
_geom_torsion_site_symmetry_1
_geom_torsion_site_symmetry_2
_geom_torsion_site_symmetry_3
_geom_torsion_site_symmetry_4
_geom_torsion_publ_flag
Br2 C16 C17 O5 -4.7(9) . . . . ?
Br2 C16 C17 C18 179.6(5) . . . . ?
Br2 C16 C27 C26 -179.7(5) . . . . ?
Br2 C16 C27 C29 1.4(10) . . . . ?
O4 C25 C26 C27 -178.8(6) . . . . ?
O4 C25 C26 C28 -1.8(11) . . . . ?
O5 C17 C18 C19 -7.2(13) . . . . ?
O5 C17 C18 C25 -174.5(7) . . . . ?
O6 C23 C24 O4 -48.8(8) . . . . ?
O6 C23 C24 C19 -168.0(6) . . . . ?
C16 C17 C18 C19 168.1(7) . . . . ?
C16 C17 C18 C25 0.9(10) . . . . ?
C17 C16 C27 C26 1.6(11) . . . . ?
C17 C16 C27 C29 -177.4(7) . . . . ?
C17 C18 C19 C20 -76.6(10) . . . . ?
C17 C18 C19 C24 165.6(8) . . . . ?
C17 C18 C25 O4 178.8(6) . . . . ?
C17 C18 C25 C26 -0.1(11) . . . . ?
C18 C19 C20 C21 -155.5(6) . . . . ?
C18 C19 C24 O4 34.5(7) . . . . ?
C18 C19 C24 C23 156.0(6) . . . . ?
C18 C25 C26 C27 0.1(11) . . . . ?
C18 C25 C26 C28 177.1(7) . . . . ?
C19 C18 C25 O4 8.5(8) . . . . ?
C19 C18 C25 C26 -170.5(7) . . . . ?
C19 C20 C21 C22 58.5(10) . . . . ?
C20 C19 C24 O4 -80.5(7) . . . . ?
C20 C19 C24 C23 40.9(9) . . . . ?
C20 C21 C22 C23 -62.3(9) . . . . ?
C21 C22 C23 O6 178.8(6) . . . . ?
C21 C22 C23 C24 55.0(9) . . . . ?
C22 C23 C24 O4 74.3(8) . . . . ?
C22 C23 C24 C19 -44.9(9) . . . . ?
C24 O4 C25 C18 14.4(7) . . . . ?
C24 O4 C25 C26 -166.6(7) . . . . ?
C24 C19 C20 C21 -47.4(9) . . . . ?
C25 O4 C24 C19 -31.6(7) . . . . ?
C25 O4 C24 C23 -157.1(6) . . . . ?
C25 C18 C19 C20 91.7(7) . . . . ?
C25 C18 C19 C24 -26.1(7) . . . . ?
C25 C26 C27 C16 -0.7(10) . . . . ?
C25 C26 C27 C29 178.2(7) . . . . ?
C27 C16 C17 O5 174.1(7) . . . . ?
C27 C16 C17 C18 -1.7(11) . . . . ?
C28 C26 C27 C16 -177.7(7) . . . . ?
C28 C26 C27 C29 1.3(11) . . . . ?
C30 O5 C17 C16 144.9(8) . . . . ?
C30 O5 C17 C18 -39.8(12) . . . . ?
Br1 C1 C2 O2 -3.7(9) . . . . ?
Br1 C1 C2 C3 -179.4(5) . . . . ?
Br1 C1 C12 C11 180.0(5) . . . . ?
Br1 C1 C12 C14 -0.5(10) . . . . ?
O1 C10 C11 C12 -178.2(6) . . . . ?
O1 C10 C11 C13 1.7(11) . . . . ?
C1 C2 C3 C4 169.6(7) . . . . ?
C1 C2 C3 C10 -0.9(10) . . . . ?
O2 C2 C3 C4 -5.7(13) . . . . ?
O2 C2 C3 C10 -176.2(7) . . . . ?
C2 C1 C12 C11 1.0(12) . . . . ?
C2 C1 C12 C14 -179.5(7) . . . . ?
C2 C3 C4 C5 -78.8(10) . . . . ?
C2 C3 C4 C9 163.6(8) . . . . ?
C2 C3 C10 O1 179.1(6) . . . . ?
C2 C3 C10 C11 1.8(11) . . . . ?
O3 C8 C9 O1 -49.8(8) . . . . ?
O3 C8 C9 C4 -168.0(6) . . . . ?
C3 C4 C5 C6 -156.8(6) . . . . ?
C3 C4 C9 O1 35.1(6) . . . . ?
C3 C4 C9 C8 156.8(6) . . . . ?
C3 C10 C11 C12 -1.1(11) . . . . ?
C3 C10 C11 C13 178.7(7) . . . . ?
C4 C3 C10 O1 6.1(8) . . . . ?
C4 C3 C10 C11 -171.2(7) . . . . ?
C4 C5 C6 C7 59.3(9) . . . . ?
C5 C4 C9 O1 -81.1(6) . . . . ?
C5 C4 C9 C8 40.6(8) . . . . ?
C5 C6 C7 C8 -61.7(9) . . . . ?
C6 C7 C8 O3 177.9(6) . . . . ?
C6 C7 C8 C9 54.0(9) . . . . ?
C7 C8 C9 O1 73.6(8) . . . . ?
C7 C8 C9 C4 -44.6(9) . . . . ?
C9 O1 C10 C3 17.5(7) . . . . ?
C9 O1 C10 C11 -165.1(7) . . . . ?
C9 C4 C5 C6 -47.6(8) . . . . ?
C10 O1 C9 C4 -33.3(6) . . . . ?
C10 O1 C9 C8 -158.6(6) . . . . ?
C10 C3 C4 C5 92.5(7) . . . . ?
C10 C3 C4 C9 -25.1(7) . . . . ?
C10 C11 C12 C1 -0.2(10) . . . . ?
C10 C11 C12 C14 -179.8(7) . . . . ?
C12 C1 C2 O2 175.3(7) . . . . ?
C12 C1 C2 C3 -0.4(12) . . . . ?
C13 C11 C12 C1 180.0(7) . . . . ?
C13 C11 C12 C14 0.4(11) . . . . ?
C15 O2 C2 C1 155.6(7) . . . . ?
C15 O2 C2 C3 -29.1(11) . . . . ?
